data_4022692
loop_
_publ_author_name
'Lei Zhang'
'Helena C. Malinakova'

_publ_contact_author
; 
   Prof. Helena Malinakova 
   Department of Chemistry -- University of Kansas
   Malott Hall
   1251 Wescoe Hall Dr, Rm 2010 
   Lawrence, KS  66045-7582  USA 
;
_publ_contact_author_email hmalinakova@ku.edu
_publ_contact_author_fax 1(785)8645396
_publ_contact_author_phone 1(785)8644743
_publ_section_title
;
 Copper-Catalyzed Multicomponent Cascade Process for the Synthesis
 of Hexahydro-1H-isoindolones
;
_journal_name_full 'Journal of Organic Chemistry'
_journal_page_first 1484
_journal_page_last 1487
_journal_paper_doi 10.1021/jo0621773
_journal_volume 72
_journal_year 2007
_chemical_formula_sum 'C22 H22 Br N O'
_chemical_formula_weight 396.32
_chemical_name_systematic
; 
 ? 
;
_space_group_IT_number 2
_symmetry_cell_setting triclinic
_symmetry_space_group_name_Hall '-P 1'
_symmetry_space_group_name_H-M 'P -1'
_atom_sites_solution_hydrogens geom
_atom_sites_solution_primary direct
_atom_sites_solution_secondary difmap
_audit_creation_method SHELXL-97
_cell_angle_alpha 103.9870(10)
_cell_angle_beta 98.4810(10)
_cell_angle_gamma 113.0740(10)
_cell_formula_units_Z 2
_cell_length_a 8.6239(6)
_cell_length_b 9.7771(7)
_cell_length_c 12.6087(9)
_cell_measurement_reflns_used 6875
_cell_measurement_temperature 100(2)
_cell_measurement_theta_max 30.47
_cell_measurement_theta_min 2.40
_cell_volume 913.47(11)
_computing_cell_refinement 'Bruker SAINT'
_computing_data_collection 'Bruker SMART'
_computing_data_reduction 'Bruker SAINT'
_computing_molecular_graphics 'Bruker SHELXTL'
_computing_publication_material 'Bruker SHELXTL'
_computing_structure_refinement 'Bruker SHELXTL'
_computing_structure_solution 'Bruker SHELXTL'
_diffrn_ambient_temperature 100(2)
_diffrn_measured_fraction_theta_full 0.987
_diffrn_measured_fraction_theta_max 0.987
_diffrn_measurement_device_type 'Bruker SMART APEX CCD area detector'
_diffrn_measurement_method 'phi and omega scans'
_diffrn_radiation_monochromator graphite
_diffrn_radiation_source 'fine-focus sealed tube'
_diffrn_radiation_type MoK\a
_diffrn_radiation_wavelength 0.71073
_diffrn_reflns_av_R_equivalents 0.0311
_diffrn_reflns_av_sigmaI/netI 0.0342
_diffrn_reflns_limit_h_max 12
_diffrn_reflns_limit_h_min -12
_diffrn_reflns_limit_k_max 13
_diffrn_reflns_limit_k_min -13
_diffrn_reflns_limit_l_max 18
_diffrn_reflns_limit_l_min -17
_diffrn_reflns_number 11255
_diffrn_reflns_theta_full 30.50
_diffrn_reflns_theta_max 30.50
_diffrn_reflns_theta_min 2.40
_diffrn_standards_decay_% 0.00
_exptl_absorpt_coefficient_mu 2.259
_exptl_absorpt_correction_T_max 0.9382
_exptl_absorpt_correction_T_min 0.6403
_exptl_absorpt_correction_type empirical
_exptl_crystal_colour Colorless
_exptl_crystal_density_diffrn 1.441
_exptl_crystal_density_method 'not measured'
_exptl_crystal_description 'Irregular plate'
_exptl_crystal_F_000 408
_exptl_crystal_size_max 0.38
_exptl_crystal_size_mid 0.28
_exptl_crystal_size_min 0.18
_refine_diff_density_max 1.406
_refine_diff_density_min -0.315
_refine_diff_density_rms 0.081
_refine_ls_extinction_method none
_refine_ls_goodness_of_fit_ref 1.059
_refine_ls_hydrogen_treatment mixed
_refine_ls_matrix_type full
_refine_ls_number_parameters 310
_refine_ls_number_reflns 5498
_refine_ls_number_restraints 0
_refine_ls_restrained_S_all 1.059
_refine_ls_R_factor_all 0.0351
_refine_ls_R_factor_gt 0.0315
_refine_ls_shift/su_max 0.001
_refine_ls_shift/su_mean 0.000
_refine_ls_structure_factor_coef Fsqd
_refine_ls_weighting_details 'calc w=1/[\s^2^(Fo^2^)+(0.0574P)^2^+0.0000P] where P=(Fo^2^+2Fc^2^)/3'
_refine_ls_weighting_scheme calc
_refine_ls_wR_factor_gt 0.0874
_refine_ls_wR_factor_ref 0.0885
_reflns_number_gt 4841
_reflns_number_total 5498
_reflns_threshold_expression >2sigma(I)
_cod_data_source_file jo0621773si20061019_111900.cif
_cod_data_source_block k51c(13)
_cod_depositor_comments
;
The following automatic conversions were performed:
'_symmetry_cell_setting' value 'Triclinic' changed to 'triclinic'
according to '/home/saulius/struct/CIF-dictionaries/cif_core.dic'
dictionary named 'cif_core.dic' version 2.4.1 from 2010-06-29.

Automatic conversion script
Id: cif_fix_enum 1527 2010-12-29 10:47:43Z saulius 
;
_cod_database_code 4022692

loop_
_symmetry_equiv_pos_as_xyz
'x, y, z'
'-x, -y, -z'

loop_
_atom_site_label
_atom_site_type_symbol
_atom_site_fract_x
_atom_site_fract_y
_atom_site_fract_z
_atom_site_U_iso_or_equiv
_atom_site_adp_type
_atom_site_occupancy
_atom_site_symmetry_multiplicity
_atom_site_calc_flag
Br Br 0.545939(19) -0.307753(18) 0.367638(14) 0.02500(7) Uani 1 1 d
O O 0.06677(14) 0.19548(14) 0.08804(9) 0.0207(2) Uani 1 1 d
N N 0.17123(16) 0.12140(15) 0.23178(10) 0.0154(2) Uani 1 1 d
C1 C 0.17804(18) 0.16786(17) 0.13793(12) 0.0151(3) Uani 1 1 d
C2 C 0.34493(18) 0.17350(17) 0.10965(12) 0.0141(2) Uani 1 1 d
H2 H 0.313(2) 0.070(2) 0.0628(15) 0.014(4) Uiso 1 1 d
C3 C 0.45874(18) 0.20212(17) 0.22529(12) 0.0147(2) Uani 1 1 d
H3 H 0.488(3) 0.304(3) 0.2665(17) 0.022(5) Uiso 1 1 d
C4 C 0.32507(18) 0.10269(17) 0.27844(12) 0.0149(2) Uani 1 1 d
H4 H 0.361(2) 0.154(2) 0.3591(16) 0.013(4) Uiso 1 1 d
C5 C 0.62020(19) 0.18286(18) 0.21399(13) 0.0185(3) Uani 1 1 d
H5 H 0.681(3) 0.161(2) 0.2713(17) 0.021(5) Uiso 1 1 d
C6 C 0.6865(2) 0.21237(19) 0.12831(14) 0.0210(3) Uani 1 1 d
H6 H 0.794(3) 0.213(3) 0.1202(18) 0.031(5) Uiso 1 1 d
C7 C 0.6050(2) 0.2582(2) 0.03759(14) 0.0204(3) Uani 1 1 d
H7A H 0.680(3) 0.342(3) 0.029(2) 0.038(6) Uiso 1 1 d
H7B H 0.568(3) 0.176(2) -0.0352(17) 0.020(5) Uiso 1 1 d
C8 C 0.44841(19) 0.29108(17) 0.05632(12) 0.0165(3) Uani 1 1 d
H8 H 0.486(3) 0.391(2) 0.1097(17) 0.019(5) Uiso 1 1 d
C9 C 0.02129(19) 0.08473(18) 0.27780(12) 0.0164(3) Uani 1 1 d
H9A H -0.068(2) 0.083(2) 0.2233(16) 0.016(5) Uiso 1 1 d
H9B H -0.010(3) -0.011(3) 0.2829(17) 0.023(5) Uiso 1 1 d
C10 C 0.05365(17) 0.20282(16) 0.39142(12) 0.0152(3) Uani 1 1 d
C11 C -0.0424(2) 0.15367(19) 0.46623(13) 0.0190(3) Uani 1 1 d
H11 H -0.127(3) 0.048(2) 0.4436(17) 0.022(5) Uiso 1 1 d
C12 C -0.0194(2) 0.2616(2) 0.56914(14) 0.0236(3) Uani 1 1 d
H12 H -0.075(3) 0.231(3) 0.617(2) 0.036(6) Uiso 1 1 d
C13 C 0.0992(2) 0.4181(2) 0.59878(13) 0.0233(3) Uani 1 1 d
H13 H 0.114(3) 0.488(3) 0.6667(18) 0.024(5) Uiso 1 1 d
C14 C 0.1943(2) 0.46740(19) 0.52454(14) 0.0223(3) Uani 1 1 d
H14 H 0.286(3) 0.586(3) 0.547(2) 0.038(6) Uiso 1 1 d
C15 C 0.1721(2) 0.36026(18) 0.42152(13) 0.0184(3) Uani 1 1 d
H15 H 0.230(3) 0.391(2) 0.3775(18) 0.022(5) Uiso 1 1 d
C16 C 0.29041(18) -0.06858(17) 0.24953(12) 0.0151(3) Uani 1 1 d
C17 C 0.40851(19) -0.10530(17) 0.31159(12) 0.0165(3) Uani 1 1 d
H17 H 0.506(3) -0.028(3) 0.3669(18) 0.028(5) Uiso 1 1 d
C18 C 0.37947(19) -0.26106(18) 0.28738(13) 0.0177(3) Uani 1 1 d
C19 C 0.2311(2) -0.38348(17) 0.20593(13) 0.0192(3) Uani 1 1 d
H19 H 0.2309 -0.4799 0.2048 0.023 Uiso 1 1 d
C20 C 0.1136(2) -0.34579(18) 0.14647(12) 0.0188(3) Uani 1 1 d
H20 H 0.004(3) -0.428(2) 0.0917(17) 0.023(5) Uiso 1 1 d
C21 C 0.14447(19) -0.18987(18) 0.16611(12) 0.0168(3) Uani 1 1 d
H21 H 0.060(3) -0.174(3) 0.1250(19) 0.030(5) Uiso 1 1 d
C22 C 0.3443(2) 0.2857(2) -0.05455(14) 0.0239(3) Uani 1 1 d
H22A H 0.418(3) 0.354(2) -0.0940(17) 0.023(5) Uiso 1 1 d
H22B H 0.254(3) 0.319(2) -0.0478(17) 0.024(5) Uiso 1 1 d
H22C H 0.297(3) 0.193(3) -0.100(2) 0.038(6) Uiso 1 1 d

loop_
_atom_site_aniso_label
_atom_site_aniso_U_11
_atom_site_aniso_U_22
_atom_site_aniso_U_33
_atom_site_aniso_U_23
_atom_site_aniso_U_13
_atom_site_aniso_U_12
Br 0.02152(9) 0.02390(10) 0.03415(11) 0.01583(7) 0.00450(7) 0.01201(7)
O 0.0183(5) 0.0273(6) 0.0229(5) 0.0126(4) 0.0065(4) 0.0137(4)
N 0.0146(5) 0.0208(6) 0.0168(5) 0.0092(5) 0.0074(4) 0.0109(5)
C1 0.0149(6) 0.0156(6) 0.0157(6) 0.0052(5) 0.0052(5) 0.0075(5)
C2 0.0135(6) 0.0156(6) 0.0151(6) 0.0061(5) 0.0055(5) 0.0071(5)
C3 0.0133(6) 0.0151(6) 0.0155(6) 0.0047(5) 0.0036(5) 0.0067(5)
C4 0.0142(6) 0.0185(6) 0.0146(6) 0.0065(5) 0.0042(5) 0.0092(5)
C5 0.0133(6) 0.0193(7) 0.0247(7) 0.0081(6) 0.0046(5) 0.0085(5)
C6 0.0153(6) 0.0208(7) 0.0290(8) 0.0083(6) 0.0090(6) 0.0091(6)
C7 0.0171(6) 0.0232(7) 0.0230(7) 0.0099(6) 0.0105(6) 0.0079(6)
C8 0.0167(6) 0.0161(6) 0.0170(6) 0.0072(5) 0.0057(5) 0.0063(5)
C9 0.0150(6) 0.0175(7) 0.0178(6) 0.0057(5) 0.0076(5) 0.0072(5)
C10 0.0141(6) 0.0180(7) 0.0169(6) 0.0072(5) 0.0055(5) 0.0094(5)
C11 0.0176(6) 0.0214(7) 0.0212(7) 0.0097(6) 0.0086(5) 0.0089(6)
C12 0.0254(8) 0.0314(8) 0.0207(7) 0.0115(6) 0.0129(6) 0.0152(7)
C13 0.0264(8) 0.0275(8) 0.0180(7) 0.0050(6) 0.0059(6) 0.0155(7)
C14 0.0223(7) 0.0205(7) 0.0224(7) 0.0061(6) 0.0034(6) 0.0095(6)
C15 0.0178(6) 0.0201(7) 0.0196(7) 0.0090(6) 0.0080(5) 0.0083(6)
C16 0.0153(6) 0.0186(6) 0.0152(6) 0.0080(5) 0.0074(5) 0.0089(5)
C17 0.0143(6) 0.0185(7) 0.0165(6) 0.0079(5) 0.0040(5) 0.0060(5)
C18 0.0173(6) 0.0211(7) 0.0200(7) 0.0113(5) 0.0079(5) 0.0101(6)
C19 0.0220(7) 0.0169(7) 0.0204(7) 0.0071(5) 0.0093(6) 0.0085(6)
C20 0.0176(6) 0.0197(7) 0.0161(6) 0.0034(5) 0.0059(5) 0.0063(6)
C21 0.0158(6) 0.0219(7) 0.0144(6) 0.0062(5) 0.0050(5) 0.0098(6)
C22 0.0221(7) 0.0264(8) 0.0207(7) 0.0125(6) 0.0045(6) 0.0060(6)

loop_
_atom_type_symbol
_atom_type_description
_atom_type_scat_dispersion_real
_atom_type_scat_dispersion_imag
_atom_type_scat_source
C C 0.0033 0.0016 'International Tables Vol C Tables 4.2.6.8 and 6.1.1.4'
H H 0.0000 0.0000 'International Tables Vol C Tables 4.2.6.8 and 6.1.1.4'
N N 0.0061 0.0033 'International Tables Vol C Tables 4.2.6.8 and 6.1.1.4'
O O 0.0106 0.0060 'International Tables Vol C Tables 4.2.6.8 and 6.1.1.4'
Br Br -0.2901 2.4595 'International Tables Vol C Tables 4.2.6.8 and 6.1.1.4'

loop_
_geom_angle_atom_site_label_1
_geom_angle_atom_site_label_2
_geom_angle_atom_site_label_3
_geom_angle
C1 N C9 123.20(12)
C1 N C4 114.25(11)
C9 N C4 122.45(12)
O C1 N 125.01(13)
O C1 C2 128.65(13)
N C1 C2 106.33(12)
C1 C2 C8 121.83(12)
C1 C2 C3 101.85(11)
C8 C2 C3 109.53(12)
C1 C2 H2 105.0(11)
C8 C2 H2 109.7(11)
C3 C2 H2 108.1(11)
C5 C3 C2 111.08(12)
C5 C3 C4 122.29(12)
C2 C3 C4 102.79(11)
C5 C3 H3 110.5(13)
C2 C3 H3 104.8(13)
C4 C3 H3 103.8(12)
N C4 C16 112.81(12)
N C4 C3 100.10(11)
C16 C4 C3 115.52(11)
N C4 H4 107.3(11)
C16 C4 H4 111.4(11)
C3 C4 H4 108.9(11)
C6 C5 C3 119.19(14)
C6 C5 H5 120.6(12)
C3 C5 H5 119.9(12)
C5 C6 C7 124.03(14)
C5 C6 H6 123.7(14)
C7 C6 H6 112.2(14)
C6 C7 C8 115.79(12)
C6 C7 H7A 111.6(16)
C8 C7 H7A 106.0(16)
C6 C7 H7B 108.9(12)
C8 C7 H7B 109.0(12)
H7A C7 H7B 104.9(19)
C2 C8 C22 114.89(12)
C2 C8 C7 106.75(12)
C22 C8 C7 110.30(13)
C2 C8 H8 105.5(12)
C22 C8 H8 107.9(13)
C7 C8 H8 111.4(12)
N C9 C10 114.02(12)
N C9 H9A 105.6(11)
C10 C9 H9A 109.5(11)
N C9 H9B 107.4(13)
C10 C9 H9B 110.8(13)
H9A C9 H9B 109.4(17)
C15 C10 C11 118.99(14)
C15 C10 C9 121.70(13)
C11 C10 C9 119.26(13)
C12 C11 C10 120.15(14)
C12 C11 H11 121.3(12)
C10 C11 H11 118.5(12)
C13 C12 C11 120.56(15)
C13 C12 H12 119.1(16)
C11 C12 H12 120.2(16)
C12 C13 C14 119.43(15)
C12 C13 H13 120.0(14)
C14 C13 H13 120.6(14)
C13 C14 C15 120.35(15)
C13 C14 H14 119.7(13)
C15 C14 H14 120.0(13)
C10 C15 C14 120.51(14)
C10 C15 H15 119.8(14)
C14 C15 H15 119.7(14)
C21 C16 C17 119.05(14)
C21 C16 C4 122.55(13)
C17 C16 C4 118.38(13)
C18 C17 C16 119.60(14)
C18 C17 H17 119.3(14)
C16 C17 H17 121.1(14)
C17 C18 C19 121.58(14)
C17 C18 Br 119.05(11)
C19 C18 Br 119.38(11)
C20 C19 C18 118.22(14)
C20 C19 H19 132.5
C18 C19 H19 109.2
C19 C20 C21 120.96(14)
C19 C20 H20 121.4(12)
C21 C20 H20 117.6(12)
C16 C21 C20 120.51(14)
C16 C21 H21 123.1(14)
C20 C21 H21 116.2(14)
C8 C22 H22A 113.9(11)
C8 C22 H22B 115.2(12)
H22A C22 H22B 104.0(17)
C8 C22 H22C 108.9(17)
H22A C22 H22C 106.4(19)
H22B C22 H22C 108(2)

loop_
_geom_bond_atom_site_label_1
_geom_bond_atom_site_label_2
_geom_bond_distance
Br C18 1.8979(15)
O C1 1.2233(18)
N C1 1.3674(18)
N C9 1.4476(18)
N C4 1.4669(18)
C1 C2 1.5167(19)
C2 C8 1.522(2)
C2 C3 1.5274(19)
C2 H2 0.949(18)
C3 C5 1.4986(19)
C3 C4 1.545(2)
C3 H3 0.91(2)
C4 C16 1.519(2)
C4 H4 0.960(18)
C5 C6 1.335(2)
C5 H5 0.94(2)
C6 C7 1.504(2)
C6 H6 0.95(2)
C7 C8 1.543(2)
C7 H7A 0.87(3)
C7 H7B 0.97(2)
C8 C22 1.523(2)
C8 H8 0.94(2)
C9 C10 1.514(2)
C9 H9A 0.948(19)
C9 H9B 0.89(2)
C10 C15 1.388(2)
C10 C11 1.394(2)
C11 C12 1.391(2)
C11 H11 0.94(2)
C12 C13 1.383(2)
C12 H12 0.86(2)
C13 C14 1.384(2)
C13 H13 0.91(2)
C14 C15 1.390(2)
C14 H14 1.05(2)
C15 H15 0.83(2)
C16 C21 1.390(2)
C16 C17 1.402(2)
C17 C18 1.389(2)
C17 H17 0.92(2)
C18 C19 1.394(2)
C19 C20 1.388(2)
C19 H19 0.9388
C20 C21 1.391(2)
C20 H20 0.98(2)
C21 H21 0.92(2)
C22 H22A 1.01(2)
C22 H22B 0.96(2)
C22 H22C 0.84(3)

loop_
_geom_torsion_atom_site_label_1
_geom_torsion_atom_site_label_2
_geom_torsion_atom_site_label_3
_geom_torsion_atom_site_label_4
_geom_torsion
C9 N C1 O 6.0(2)
C4 N C1 O -177.42(14)
C9 N C1 C2 -172.82(12)
C4 N C1 C2 3.76(16)
O C1 C2 C8 33.1(2)
N C1 C2 C8 -148.10(13)
O C1 C2 C3 155.30(15)
N C1 C2 C3 -25.93(14)
C1 C2 C3 C5 169.66(12)
C8 C2 C3 C5 -60.08(15)
C1 C2 C3 C4 37.24(13)
C8 C2 C3 C4 167.50(11)
C1 N C4 C16 -103.66(14)
C9 N C4 C16 72.95(16)
C1 N C4 C3 19.68(15)
C9 N C4 C3 -163.71(12)
C5 C3 C4 N -159.83(13)
C2 C3 C4 N -34.40(13)
C5 C3 C4 C16 -38.40(18)
C2 C3 C4 C16 87.03(14)
C2 C3 C5 C6 28.48(19)
C4 C3 C5 C6 150.09(14)
C3 C5 C6 C7 -2.6(2)
C5 C6 C7 C8 7.6(2)
C1 C2 C8 C22 -55.94(18)
C3 C2 C8 C22 -174.42(13)
C1 C2 C8 C7 -178.57(13)
C3 C2 C8 C7 62.96(14)
C6 C7 C8 C2 -37.03(17)
C6 C7 C8 C22 -162.48(14)
C1 N C9 C10 -110.72(15)
C4 N C9 C10 72.97(17)
N C9 C10 C15 29.7(2)
N C9 C10 C11 -152.67(13)
C15 C10 C11 C12 0.2(2)
C9 C10 C11 C12 -177.54(14)
C10 C11 C12 C13 -0.4(2)
C11 C12 C13 C14 0.6(3)
C12 C13 C14 C15 -0.7(2)
C11 C10 C15 C14 -0.2(2)
C9 C10 C15 C14 177.46(14)
C13 C14 C15 C10 0.4(2)
N C4 C16 C21 14.59(19)
C3 C4 C16 C21 -99.72(16)
N C4 C16 C17 -163.85(12)
C3 C4 C16 C17 81.84(16)
C21 C16 C17 C18 1.1(2)
C4 C16 C17 C18 179.63(13)
C16 C17 C18 C19 -2.9(2)
C16 C17 C18 Br 177.28(10)
C17 C18 C19 C20 1.7(2)
Br C18 C19 C20 -178.43(11)
C18 C19 C20 C21 1.1(2)
C17 C16 C21 C20 1.7(2)
C4 C16 C21 C20 -176.76(13)
C19 C20 C21 C16 -2.8(2)
